data_7011742
loop_
_publ_author_name
'Andrews, Philip C.'
'Calleja, Simone M.'
'Maguire, Melissa'

_publ_section_title
;
 Solid state structures of homo- and hetero-bimetallic alkali metal
 complexes containing the dianion of (S)-N-(??-methylbenzyl)allylamine
;
_journal_issue 18
_journal_name_full 'Journal of the Chemical Society, Dalton Transactions'
_journal_page_first 3640
_journal_paper_doi 10.1039/b203470k
_journal_year 2002
_chemical_formula_sum 'C11 H13 Li2 N'
_chemical_formula_weight 173.10
_chemical_melting_point '141 &#x0096; 143C'
_chemical_name_common 'dilithio - (s)-N-(alpha-benzylmethyl)allylamide'
_chemical_name_systematic
; 
? 
;
_space_group_IT_number 146
_symmetry_cell_setting rhombohedral
_symmetry_space_group_name_Hall 'R 3'
_symmetry_space_group_name_H-M 'R 3 :H'
_atom_sites_solution_hydrogens geom
_atom_sites_solution_primary direct
_atom_sites_solution_secondary difmap
_audit_creation_method SHELXL-97
_cell_angle_alpha 90.00
_cell_angle_beta 90.00
_cell_angle_gamma 120.00
_cell_formula_units_Z 18
_cell_length_a 26.797(4)
_cell_length_b 26.797(4)
_cell_length_c 7.3661(15)
_cell_measurement_temperature 123(2)
_cell_volume 4580.8(13)
_computing_cell_refinement 'HKL Scalepack (Otwinowski & Minor 1997)'
_computing_data_collection 'Collect (Nonius BV, 1997-2000)'
_computing_data_reduction 'HKL Denzo and Scalepack (Otwinowski & Minor 1'
_computing_molecular_graphics 'Bruker SHELXTL'
_computing_publication_material 'Bruker SHELXTL'
_computing_structure_refinement 'SHELXL-97 (Sheldrick, 1997)'
_computing_structure_solution 'SHELXS-97 (Sheldrick, 1990)'
_diffrn_ambient_temperature 123(2)
_diffrn_measured_fraction_theta_full 0.995
_diffrn_measured_fraction_theta_max 0.995
_diffrn_measurement_device '95mm CCD camera on \k-goniostat'
_diffrn_measurement_device_type KappaCCD
_diffrn_measurement_method CCD
_diffrn_radiation_monochromator 'horizonally mounted graphite crystal'
_diffrn_radiation_source 'fine-focus sealed tube'
_diffrn_radiation_type MoK\a
_diffrn_radiation_wavelength 0.71073
_diffrn_reflns_av_R_equivalents 0.0724
_diffrn_reflns_av_sigmaI/netI 0.0832
_diffrn_reflns_limit_h_max 35
_diffrn_reflns_limit_h_min -35
_diffrn_reflns_limit_k_max 35
_diffrn_reflns_limit_k_min -35
_diffrn_reflns_limit_l_max 9
_diffrn_reflns_limit_l_min -9
_diffrn_reflns_number 20446
_diffrn_reflns_theta_full 28.44
_diffrn_reflns_theta_max 28.44
_diffrn_reflns_theta_min 2.90
_exptl_absorpt_coefficient_mu 0.062
_exptl_absorpt_correction_type none
_exptl_crystal_colour 'pale yellow'
_exptl_crystal_density_diffrn 1.129
_exptl_crystal_density_method 'not measured'
_exptl_crystal_description 'irregular block'
_exptl_crystal_F_000 1656
_exptl_crystal_size_max 0.16
_exptl_crystal_size_mid 0.13
_exptl_crystal_size_min 0.11
_refine_diff_density_max 0.164
_refine_diff_density_min -0.167
_refine_diff_density_rms 0.035
_refine_ls_abs_structure_details 'Flack H D (1983), Acta Cryst. A39, 876-881'
_refine_ls_abs_structure_Flack 2(2)
_refine_ls_extinction_method none
_refine_ls_goodness_of_fit_ref 0.805
_refine_ls_hydrogen_treatment mixed
_refine_ls_matrix_type full
_refine_ls_number_parameters 271
_refine_ls_number_reflns 4967
_refine_ls_number_restraints 1
_refine_ls_restrained_S_all 0.804
_refine_ls_R_factor_all 0.0989
_refine_ls_R_factor_gt 0.0485
_refine_ls_shift/su_max 0.000
_refine_ls_shift/su_mean 0.000
_refine_ls_structure_factor_coef Fsqd
_refine_ls_weighting_details 'calc w=1/[^2^(Fo^2^)+(0.1000P)^2^+0.0000P] where P=(Fo^2^+2Fc^2^)/3'
_refine_ls_weighting_scheme calc
_refine_ls_wR_factor_gt 0.1136
_refine_ls_wR_factor_ref 0.1383
_reflns_number_gt 3194
_reflns_number_total 4967
_reflns_threshold_expression >2sigma(I)
_cod_data_source_file b203470k.txt
_cod_data_source_block hexamer
_cod_depositor_comments
;
The following automatic conversions were performed:
'_symmetry_cell_setting' value 'Rhombohedral' changed to 'rhombohedral'
according to '/home/saulius/struct/CIF-dictionaries/cif_core.dic'
dictionary named 'cif_core.dic' version 2.4.1 from 2010-06-29.

Automatic conversion script
Id: cif_fix_enum 1527 2010-12-29 10:47:43Z saulius 
;
_cod_original_cell_volume 4580.9(13)
_cod_original_sg_symbol_H-M R3
_cod_database_code 7011742

loop_
_symmetry_equiv_pos_as_xyz
'x, y, z'
'-y, x-y, z'
'-x+y, -x, z'
'x+2/3, y+1/3, z+1/3'
'-y+2/3, x-y+1/3, z+1/3'
'-x+y+2/3, -x+1/3, z+1/3'
'x+1/3, y+2/3, z+2/3'
'-y+1/3, x-y+2/3, z+2/3'
'-x+y+1/3, -x+2/3, z+2/3'

loop_
_atom_site_label
_atom_site_type_symbol
_atom_site_fract_x
_atom_site_fract_y
_atom_site_fract_z
_atom_site_U_iso_or_equiv
_atom_site_adp_type
_atom_site_occupancy
_atom_site_symmetry_multiplicity
_atom_site_calc_flag
_atom_site_refinement_flags
_atom_site_disorder_assembly
_atom_site_disorder_group
N2 N 0.16170(8) 0.54839(8) 0.6956(2) 0.0270(4) Uani 1 1 d . . .
N1 N 0.21876(8) 0.72040(8) 0.7482(2) 0.0277(4) Uani 1 1 d . . .
C11 C 0.28821(10) 0.70828(9) 0.4949(3) 0.0278(5) Uani 1 1 d . . .
C22 C 0.24694(10) 0.62068(10) 0.9382(3) 0.0288(5) Uani 1 1 d . . .
C3 C 0.12449(10) 0.68408(10) 0.8966(3) 0.0305(5) Uani 1 1 d . . .
C10 C 0.23679(11) 0.69910(10) 0.4409(3) 0.0319(5) Uani 1 1 d . . .
C21 C 0.20877(10) 0.56798(10) 0.9926(3) 0.0312(5) Uani 1 1 d . . .
C9 C 0.19622(10) 0.70715(10) 0.5632(3) 0.0315(5) Uani 1 1 d . . .
H9A H 0.1911 0.7389 0.5163 0.038 Uiso 1 1 calc R . .
H9B H 0.1581 0.6715 0.5635 0.038 Uiso 1 1 calc R . .
C14 C 0.10574(9) 0.45417(10) 0.5361(3) 0.0274(5) Uani 1 1 d . . .
C20 C 0.15902(10) 0.52504(10) 0.8781(3) 0.0312(5) Uani 1 1 d . . .
H20A H 0.1604 0.4889 0.8687 0.037 Uiso 1 1 calc R . .
H20B H 0.1222 0.5160 0.9369 0.037 Uiso 1 1 calc R . .
C15 C 0.14080(10) 0.45499(10) 0.3949(3) 0.0324(6) Uani 1 1 d . . .
H15 H 0.1664 0.4906 0.3380 0.039 Uiso 1 1 calc R . .
C12 C 0.10834(10) 0.50989(10) 0.5976(3) 0.0313(5) Uani 1 1 d . . .
H12 H 0.0754 0.4992 0.6826 0.038 Uiso 1 1 calc R . .
C8 C 0.11280(11) 0.64481(11) 1.0360(3) 0.0388(6) Uani 1 1 d . . .
H8 H 0.1424 0.6516 1.1202 0.047 Uiso 1 1 calc R . .
C19 C 0.06931(10) 0.40103(10) 0.6168(3) 0.0354(6) Uani 1 1 d . . .
H19 H 0.0452 0.3988 0.7147 0.042 Uiso 1 1 calc R . .
C1 C 0.18483(9) 0.73532(10) 0.8718(3) 0.0312(5) Uani 1 1 d . . .
H1 H 0.2040 0.7425 0.9932 0.037 Uiso 1 1 calc R . .
C17 C 0.10234(12) 0.35296(11) 0.4157(3) 0.0421(6) Uani 1 1 d . . .
H17 H 0.1007 0.3185 0.3750 0.051 Uiso 1 1 calc R . .
C4 C 0.07951(10) 0.67179(11) 0.7754(4) 0.0400(6) Uani 1 1 d . . .
H4 H 0.0861 0.6971 0.6765 0.048 Uiso 1 1 calc R . .
C6 C 0.01529(12) 0.58546(12) 0.9375(4) 0.0523(7) Uani 1 1 d . . .
H6 H -0.0218 0.5524 0.9523 0.063 Uiso 1 1 calc R . .
C18 C 0.06781(11) 0.35154(10) 0.5561(4) 0.0421(6) Uani 1 1 d . . .
H18 H 0.0424 0.3158 0.6125 0.050 Uiso 1 1 calc R . .
C7 C 0.05863(12) 0.59556(13) 1.0556(4) 0.0509(8) Uani 1 1 d . . .
H7 H 0.0520 0.5691 1.1511 0.061 Uiso 1 1 calc R . .
C16 C 0.13934(11) 0.40489(11) 0.3350(4) 0.0403(6) Uani 1 1 d . . .
H16 H 0.1638 0.4066 0.2388 0.048 Uiso 1 1 calc R . .
C5 C 0.02538(12) 0.62324(13) 0.7969(4) 0.0528(8) Uani 1 1 d . . .
H5 H -0.0047 0.6161 0.7143 0.063 Uiso 1 1 calc R . .
C13 C 0.10089(10) 0.54136(10) 0.4378(3) 0.0404(6) Uani 1 1 d . . .
H13A H 0.1354 0.5574 0.3610 0.061 Uiso 1 1 calc R . .
H13B H 0.0953 0.5727 0.4825 0.061 Uiso 1 1 calc R . .
H13C H 0.0672 0.5144 0.3666 0.061 Uiso 1 1 calc R . .
C2 C 0.18464(11) 0.79084(10) 0.8217(4) 0.0446(6) Uani 1 1 d . . .
H2A H 0.1660 0.7860 0.7034 0.067 Uiso 1 1 calc R . .
H2B H 0.2244 0.8230 0.8154 0.067 Uiso 1 1 calc R . .
H2C H 0.1634 0.7990 0.9142 0.067 Uiso 1 1 calc R . .
Li1 Li 0.28171(16) 0.70350(16) 0.8141(5) 0.0282(8) Uani 1 1 d . . .
Li2 Li 0.24169(17) 0.61354(16) 0.6158(5) 0.0301(9) Uani 1 1 d . . .
Li3 Li 0.17594(17) 0.62767(17) 0.8111(6) 0.0341(9) Uani 1 1 d . . .
Li4 Li 0.29580(17) 0.78617(17) 0.6332(5) 0.0326(9) Uani 1 1 d . . .
H11 H 0.3076(10) 0.7007(9) 0.386(3) 0.027(6) Uiso 1 1 d . . .
H22 H 0.2750(10) 0.6402(10) 1.034(3) 0.026(6) Uiso 1 1 d . . .
H10 H 0.2204(11) 0.6854(11) 0.318(4) 0.043(7) Uiso 1 1 d . . .
H21 H 0.2125(11) 0.5543(10) 1.111(4) 0.041(7) Uiso 1 1 d . . .

loop_
_atom_site_aniso_label
_atom_site_aniso_U_11
_atom_site_aniso_U_22
_atom_site_aniso_U_33
_atom_site_aniso_U_23
_atom_site_aniso_U_13
_atom_site_aniso_U_12
N2 0.0241(10) 0.0228(10) 0.0327(11) 0.0007(8) -0.0016(8) 0.0105(8)
N1 0.0242(11) 0.0275(10) 0.0336(11) -0.0009(8) 0.0002(8) 0.0148(9)
C11 0.0278(12) 0.0209(12) 0.0331(13) 0.0023(10) 0.0015(10) 0.0111(10)
C22 0.0276(12) 0.0298(13) 0.0312(13) -0.0036(10) -0.0022(10) 0.0159(11)
C3 0.0258(12) 0.0306(13) 0.0379(13) -0.0050(10) 0.0001(10) 0.0163(11)
C10 0.0318(13) 0.0304(13) 0.0315(13) 0.0010(10) -0.0034(10) 0.0141(11)
C21 0.0345(14) 0.0308(13) 0.0275(13) 0.0036(10) 0.0042(10) 0.0156(11)
C9 0.0250(12) 0.0289(13) 0.0397(14) -0.0012(10) -0.0066(10) 0.0128(10)
C14 0.0214(11) 0.0232(12) 0.0342(12) -0.0009(9) -0.0044(10) 0.0086(10)
C20 0.0300(13) 0.0265(12) 0.0352(14) 0.0031(10) 0.0086(10) 0.0127(11)
C15 0.0286(12) 0.0259(12) 0.0377(14) 0.0002(10) -0.0018(10) 0.0099(10)
C12 0.0233(12) 0.0280(12) 0.0411(13) 0.0004(10) -0.0001(10) 0.0117(10)
C8 0.0331(14) 0.0434(15) 0.0424(15) 0.0027(11) -0.0017(11) 0.0210(12)
C19 0.0373(14) 0.0263(13) 0.0368(14) 0.0040(10) 0.0003(10) 0.0116(11)
C1 0.0240(12) 0.0248(12) 0.0441(13) -0.0030(10) 0.0013(10) 0.0117(10)
C17 0.0496(16) 0.0313(14) 0.0517(16) -0.0087(11) -0.0119(13) 0.0248(12)
C4 0.0291(13) 0.0385(14) 0.0464(15) 0.0031(11) -0.0010(11) 0.0123(11)
C6 0.0320(14) 0.0411(16) 0.0716(19) 0.0025(15) 0.0045(14) 0.0092(13)
C18 0.0478(16) 0.0212(12) 0.0483(16) 0.0083(11) -0.0041(13) 0.0105(12)
C7 0.0472(17) 0.0426(16) 0.0613(19) 0.0176(13) 0.0068(14) 0.0213(14)
C16 0.0370(14) 0.0452(16) 0.0428(15) -0.0080(12) -0.0033(11) 0.0235(13)
C5 0.0350(15) 0.0559(18) 0.0586(18) -0.0063(15) -0.0134(13) 0.0161(14)
C13 0.0361(13) 0.0305(13) 0.0551(15) -0.0030(11) -0.0127(11) 0.0170(11)
C2 0.0380(14) 0.0339(14) 0.0664(18) -0.0003(12) 0.0072(12) 0.0214(12)
Li1 0.026(2) 0.0205(18) 0.036(2) 0.0009(15) -0.0029(15) 0.0097(16)
Li2 0.029(2) 0.024(2) 0.034(2) 0.0011(16) 0.0007(16) 0.0114(17)
Li3 0.029(2) 0.029(2) 0.045(2) -0.0018(17) 0.0005(18) 0.0145(19)
Li4 0.027(2) 0.032(2) 0.038(2) -0.0003(17) -0.0021(17) 0.0141(18)

loop_
_atom_type_symbol
_atom_type_description
_atom_type_scat_dispersion_real
_atom_type_scat_dispersion_imag
_atom_type_scat_source
C C 0.0033 0.0016 'International Tables Vol C Tables 4.2.6.8 and 6.1.1.4'
H H 0.0000 0.0000 'International Tables Vol C Tables 4.2.6.8 and 6.1.1.4'
Li Li -0.0003 0.0001 'International Tables Vol C Tables 4.2.6.8 and 6.1.1.4'
N N 0.0061 0.0033 'International Tables Vol C Tables 4.2.6.8 and 6.1.1.4'

loop_
_geom_angle_atom_site_label_1
_geom_angle_atom_site_label_2
_geom_angle_atom_site_label_3
_geom_angle
_geom_angle_site_symmetry_1
_geom_angle_site_symmetry_3
_geom_angle_publ_flag
C12 N2 C20 109.13(17) . . ?
C12 N2 Li2 133.64(17) . . ?
C20 N2 Li2 115.50(17) . . ?
C12 N2 Li3 121.42(18) . . ?
C20 N2 Li3 90.32(16) . . ?
Li2 N2 Li3 71.24(16) . . ?
C12 N2 Li4 101.16(17) . 2_665 ?
C20 N2 Li4 84.03(16) . 2_665 ?
Li2 N2 Li4 72.46(16) . 2_665 ?
Li3 N2 Li4 136.33(16) . 2_665 ?
C9 N1 C1 113.92(18) . . ?
C9 N1 Li1 117.52(18) . . ?
C1 N1 Li1 127.65(19) . . ?
C9 N1 Li4 86.67(17) . . ?
C1 N1 Li4 119.96(18) . . ?
Li1 N1 Li4 72.82(16) . . ?
C9 N1 Li3 90.18(17) . . ?
C1 N1 Li3 97.56(16) . . ?
Li1 N1 Li3 73.62(16) . . ?
Li4 N1 Li3 140.11(16) . . ?
C10 C11 Li2 154.0(2) . 3_565 ?
C10 C11 Li4 84.94(18) . . ?
Li2 C11 Li4 69.46(15) 3_565 . ?
C10 C11 Li1 104.26(19) . . ?
Li2 C11 Li1 69.25(15) 3_565 . ?
Li4 C11 Li1 64.30(16) . . ?
C10 C11 Li2 88.45(17) . . ?
Li2 C11 Li2 109.8(2) 3_565 . ?
Li4 C11 Li2 125.53(18) . . ?
Li1 C11 Li2 65.30(14) . . ?
C21 C22 Li1 160.1(2) . . ?
C21 C22 Li3 88.86(19) . . ?
Li1 C22 Li3 71.19(16) . . ?
C21 C22 Li1 85.57(18) . 2_665 ?
Li1 C22 Li1 106.3(2) . 2_665 ?
Li3 C22 Li1 126.97(18) . 2_665 ?
C21 C22 Li2 103.48(19) . . ?
Li1 C22 Li2 68.55(15) . . ?
Li3 C22 Li2 64.26(16) . . ?
Li1 C22 Li2 66.04(15) 2_665 . ?
C8 C3 C4 116.8(2) . . ?
C8 C3 C1 120.5(2) . . ?
C4 C3 C1 122.5(2) . . ?
C8 C3 Li3 73.80(17) . . ?
C4 C3 Li3 110.84(18) . . ?
C1 C3 Li3 82.03(15) . . ?
C11 C10 C9 123.2(2) . . ?
C11 C10 Li4 63.00(16) . . ?
C9 C10 Li4 72.12(16) . . ?
C11 C10 Li2 61.84(15) . . ?
C9 C10 Li2 100.47(16) . . ?
Li4 C10 Li2 104.25(15) . . ?
C22 C21 C20 124.0(2) . . ?
C22 C21 Li3 59.89(16) . . ?
C20 C21 Li3 74.66(17) . . ?
C22 C21 Li1 63.69(16) . 2_665 ?
C20 C21 Li1 101.91(16) . 2_665 ?
Li3 C21 Li1 104.29(15) . 2_665 ?
N1 C9 C10 110.59(18) . . ?
N1 C9 Li4 57.56(14) . . ?
C10 C9 Li4 72.74(16) . . ?
N1 C9 Li3 56.33(14) . . ?
C10 C9 Li3 99.76(16) . . ?
Li4 C9 Li3 104.03(15) . . ?
C19 C14 C15 117.1(2) . . ?
C19 C14 C12 122.6(2) . . ?
C15 C14 C12 120.3(2) . . ?
C19 C14 Li4 118.42(17) . 2_665 ?
C15 C14 Li4 69.40(16) . 2_665 ?
C12 C14 Li4 82.35(15) . 2_665 ?
N2 C20 C21 110.49(18) . . ?
N2 C20 Li4 60.00(14) . 2_665 ?
C21 C20 Li4 99.32(17) . 2_665 ?
N2 C20 Li3 55.28(14) . . ?
C21 C20 Li3 71.31(16) . . ?
Li4 C20 Li3 103.45(15) 2_665 . ?
C14 C15 C16 121.8(2) . . ?
C14 C15 Li4 78.96(17) . 2_665 ?
C16 C15 Li4 115.16(19) . 2_665 ?
N2 C12 C13 110.09(18) . . ?
N2 C12 C14 112.65(18) . . ?
C13 C12 C14 111.0(2) . . ?
C3 C8 C7 121.7(2) . . ?
C3 C8 Li3 74.90(17) . . ?
C7 C8 Li3 111.3(2) . . ?
C18 C19 C14 120.8(2) . . ?
N1 C1 C3 110.49(18) . . ?
N1 C1 C2 114.5(2) . . ?
C3 C1 C2 112.73(19) . . ?
C16 C17 C18 119.2(2) . . ?
C5 C4 C3 121.3(2) . . ?
C7 C6 C5 119.9(3) . . ?
C17 C18 C19 121.4(2) . . ?
C6 C7 C8 120.0(3) . . ?
C17 C16 C15 119.7(2) . . ?
C6 C5 C4 120.2(3) . . ?
N1 Li1 C22 110.97(18) . . ?
N1 Li1 C22 137.3(2) . 3_565 ?
C22 Li1 C22 102.27(19) . 3_565 ?
N1 Li1 C11 78.13(15) . . ?
C22 Li1 C11 117.74(19) . . ?
C22 Li1 C11 109.43(17) 3_565 . ?
N1 Li1 Li4 55.40(14) . . ?
C22 Li1 Li4 164.4(2) . . ?
C22 Li1 Li4 93.29(16) 3_565 . ?
C11 Li1 Li4 55.51(14) . . ?
N1 Li1 Li3 56.65(14) . . ?
C22 Li1 Li3 55.79(14) . . ?
C22 Li1 Li3 154.8(2) 3_565 . ?
C11 Li1 Li3 93.30(17) . . ?
Li4 Li1 Li3 109.0(2) . . ?
N1 Li1 Li2 94.06(16) . . ?
C22 Li1 Li2 60.27(15) . . ?
C22 Li1 Li2 126.1(2) 3_565 . ?
C11 Li1 Li2 57.65(11) . . ?
Li4 Li1 Li2 110.21(17) . . ?
Li3 Li1 Li2 57.54(15) . . ?
N1 Li1 Li2 112.89(17) . 3_565 ?
C22 Li1 Li2 129.5(2) . 3_565 ?
C22 Li1 Li2 58.02(14) 3_565 3_565 ?
C11 Li1 Li2 51.52(11) . 3_565 ?
Li4 Li1 Li2 59.78(14) . 3_565 ?
Li3 Li1 Li2 144.18(19) . 3_565 ?
Li2 Li1 Li2 92.6(2) . 3_565 ?
N1 Li1 C21 107.50(17) . 3_565 ?
C22 Li1 C21 117.52(18) . 3_565 ?
C22 Li1 C21 30.74(9) 3_565 3_565 ?
C11 Li1 C21 117.00(17) . 3_565 ?
Li4 Li1 C21 76.32(15) . 3_565 ?
Li3 Li1 C21 143.37(19) . 3_565 ?
Li2 Li1 C21 156.5(2) . 3_565 ?
Li2 Li1 C21 70.77(14) 3_565 3_565 ?
N2 Li2 C11 111.49(18) . 2_665 ?
N2 Li2 C11 141.4(2) . . ?
C11 Li2 C11 100.89(19) 2_665 . ?
N2 Li2 C22 77.19(14) . . ?
C11 Li2 C22 115.05(18) 2_665 . ?
C11 Li2 C22 108.06(17) . . ?
N2 Li2 Li3 55.86(14) . . ?
C11 Li2 Li3 163.4(2) 2_665 . ?
C11 Li2 Li3 95.09(17) . . ?
C22 Li2 Li3 54.50(14) . . ?
N2 Li2 Li4 55.72(13) . 2_665 ?
C11 Li2 Li4 57.00(14) 2_665 2_665 ?
C11 Li2 Li4 156.3(2) . 2_665 ?
C22 Li2 Li4 90.64(16) . 2_665 ?
Li3 Li2 Li4 107.8(2) . 2_665 ?
N2 Li2 Li1 113.89(17) . . ?
C11 Li2 Li1 125.3(2) 2_665 . ?
C11 Li2 Li1 57.05(14) . . ?
C22 Li2 Li1 51.17(11) . . ?
Li3 Li2 Li1 60.80(14) . . ?
Li4 Li2 Li1 140.67(19) 2_665 . ?
N2 Li2 Li1 94.01(15) . 2_665 ?
C11 Li2 Li1 59.24(15) 2_665 2_665 ?
C11 Li2 Li1 121.2(2) . 2_665 ?
C22 Li2 Li1 55.94(12) . 2_665 ?
Li3 Li2 Li1 108.19(17) . 2_665 ?
Li4 Li2 Li1 57.78(15) 2_665 2_665 ?
Li1 Li2 Li1 88.6(2) . 2_665 ?
N2 Li2 C10 112.66(17) . . ?
C11 Li2 C10 117.75(17) 2_665 . ?
C11 Li2 C10 29.71(9) . . ?
C22 Li2 C10 115.81(17) . . ?
Li3 Li2 C10 78.68(16) . . ?
Li4 Li2 C10 149.2(2) 2_665 . ?
Li1 Li2 C10 69.24(14) . . ?
Li1 Li2 C10 150.3(2) 2_665 . ?
N2 Li3 N1 140.4(2) . . ?
N2 Li3 C22 79.51(15) . . ?
N1 Li3 C22 101.51(17) . . ?
N2 Li3 Li2 52.91(13) . . ?
N1 Li3 Li2 92.39(17) . . ?
C22 Li3 Li2 61.24(14) . . ?
N2 Li3 Li1 111.92(19) . . ?
N1 Li3 Li1 49.73(13) . . ?
C22 Li3 Li1 53.02(13) . . ?
Li2 Li3 Li1 61.66(14) . . ?
N2 Li3 C21 62.12(12) . . ?
N1 Li3 C21 131.91(19) . . ?
C22 Li3 C21 31.25(10) . . ?
Li2 Li3 C21 73.18(15) . . ?
Li1 Li3 C21 84.26(15) . . ?
N2 Li3 C8 128.90(19) . . ?
N1 Li3 C8 87.26(15) . . ?
C22 Li3 C8 114.45(19) . . ?
Li2 Li3 C8 175.5(2) . . ?
Li1 Li3 C8 115.10(19) . . ?
C21 Li3 C8 103.78(17) . . ?
N2 Li3 C3 142.8(2) . . ?
N1 Li3 C3 61.35(12) . . ?
C22 Li3 C3 132.9(2) . . ?
Li2 Li3 C3 150.6(2) . . ?
Li1 Li3 C3 103.85(17) . . ?
C21 Li3 C3 133.68(19) . . ?
C8 Li3 C3 31.30(9) . . ?
N2 Li3 C20 34.39(9) . . ?
N1 Li3 C20 161.72(19) . . ?
C22 Li3 C20 62.13(13) . . ?
Li2 Li3 C20 72.92(14) . . ?
Li1 Li3 C20 112.37(17) . . ?
C21 Li3 C20 34.03(9) . . ?
C8 Li3 C20 106.52(17) . . ?
C3 Li3 C20 135.30(18) . . ?
N2 Li3 C9 112.83(18) . . ?
N1 Li3 C9 33.48(9) . . ?
C22 Li3 C9 121.41(18) . . ?
Li2 Li3 C9 81.09(15) . . ?
Li1 Li3 C9 70.32(14) . . ?
C21 Li3 C9 150.26(18) . . ?
C8 Li3 C9 100.93(15) . . ?
C3 Li3 C9 69.64(13) . . ?
C20 Li3 C9 147.01(19) . . ?
N1 Li4 N2 140.3(2) . 3_565 ?
N1 Li4 C11 78.98(16) . . ?
N2 Li4 C11 104.27(18) 3_565 . ?
N1 Li4 Li1 51.78(13) . . ?
N2 Li4 Li1 94.77(17) 3_565 . ?
C11 Li4 Li1 60.19(15) . . ?
N1 Li4 C20 109.75(18) . 3_565 ?
N2 Li4 C20 35.97(9) 3_565 3_565 ?
C11 Li4 C20 124.73(18) . 3_565 ?
Li1 Li4 C20 82.44(16) . 3_565 ?
N1 Li4 C15 131.82(19) . 3_565 ?
N2 Li4 C15 85.75(16) 3_565 3_565 ?
C11 Li4 C15 107.59(18) . 3_565 ?
Li1 Li4 C15 167.5(2) . 3_565 ?
C20 Li4 C15 104.68(16) 3_565 3_565 ?
N1 Li4 C9 35.77(10) . . ?
N2 Li4 C9 166.4(2) 3_565 . ?
C11 Li4 C9 63.54(13) . . ?
Li1 Li4 C9 74.26(15) . . ?
C20 Li4 C9 145.46(19) 3_565 . ?
C15 Li4 C9 103.23(16) 3_565 . ?
N1 Li4 Li2 112.0(2) . 3_565 ?
N2 Li4 Li2 51.82(13) 3_565 3_565 ?
C11 Li4 Li2 53.54(13) . 3_565 ?
Li1 Li4 Li2 62.44(15) . 3_565 ?
C20 Li4 Li2 74.01(14) 3_565 3_565 ?
C15 Li4 Li2 109.17(18) 3_565 3_565 ?
C9 Li4 Li2 114.94(19) . 3_565 ?
N1 Li4 C10 63.24(13) . . ?
N2 Li4 C10 134.7(2) 3_565 . ?
C11 Li4 C10 32.06(10) . . ?
Li1 Li4 C10 74.02(15) . . ?
C20 Li4 C10 154.14(19) 3_565 . ?
C15 Li4 C10 96.79(16) 3_565 . ?
C9 Li4 C10 35.14(9) . . ?
Li2 Li4 C10 85.52(17) 3_565 . ?
N1 Li4 C14 142.9(2) . 3_565 ?
N2 Li4 C14 62.15(13) 3_565 3_565 ?
C11 Li4 C14 131.07(19) . 3_565 ?
Li1 Li4 C14 155.2(2) . 3_565 ?
C20 Li4 C14 73.38(13) 3_565 3_565 ?
C15 Li4 C14 31.64(9) 3_565 3_565 ?
C9 Li4 C14 129.86(17) . 3_565 ?
Li2 Li4 C14 104.40(17) 3_565 3_565 ?
C10 Li4 C14 128.22(18) . 3_565 ?

loop_
_geom_bond_atom_site_label_1
_geom_bond_atom_site_label_2
_geom_bond_distance
_geom_bond_site_symmetry_2
_geom_bond_publ_flag
N2 C12 1.468(3) . ?
N2 C20 1.469(3) . ?
N2 Li2 2.061(4) . ?
N2 Li3 2.138(4) . ?
N2 Li4 2.166(4) 2_665 ?
N1 C9 1.460(3) . ?
N1 C1 1.477(3) . ?
N1 Li1 2.013(4) . ?
N1 Li4 2.109(4) . ?
N1 Li3 2.203(4) . ?
C11 C10 1.334(3) . ?
C11 Li2 2.147(4) 3_565 ?
C11 Li4 2.239(5) . ?
C11 Li1 2.357(5) . ?
C11 Li2 2.372(4) . ?
C22 C21 1.326(3) . ?
C22 Li1 2.135(4) . ?
C22 Li3 2.211(5) . ?
C22 Li1 2.325(4) 2_665 ?
C22 Li2 2.381(4) . ?
C3 C8 1.389(3) . ?
C3 C4 1.400(3) . ?
C3 C1 1.521(3) . ?
C3 Li3 2.582(4) . ?
C10 C9 1.508(3) . ?
C10 Li4 2.503(5) . ?
C10 Li2 2.690(4) . ?
C21 C20 1.510(3) . ?
C21 Li3 2.555(5) . ?
C21 Li1 2.586(4) 2_665 ?
C9 Li4 2.494(5) . ?
C9 Li3 2.647(5) . ?
C14 C19 1.394(3) . ?
C14 C15 1.394(3) . ?
C14 C12 1.528(3) . ?
C14 Li4 2.609(5) 2_665 ?
C20 Li4 2.488(5) 2_665 ?
C20 Li3 2.601(5) . ?
C15 C16 1.395(3) . ?
C15 Li4 2.488(5) 2_665 ?
C12 C13 1.518(3) . ?
C8 C7 1.398(4) . ?
C8 Li3 2.568(5) . ?
C19 C18 1.381(3) . ?
C1 C2 1.536(3) . ?
C17 C16 1.376(4) . ?
C17 C18 1.376(4) . ?
C4 C5 1.391(4) . ?
C6 C7 1.365(4) . ?
C6 C5 1.378(4) . ?
Li1 C22 2.325(4) 3_565 ?
Li1 Li4 2.447(6) . ?
Li1 Li3 2.531(5) . ?
Li1 Li2 2.551(5) . ?
Li1 Li2 2.564(5) 3_565 ?
Li1 C21 2.586(4) 3_565 ?
Li2 C11 2.147(4) 2_665 ?
Li2 Li3 2.446(6) . ?
Li2 Li4 2.500(5) 2_665 ?
Li2 Li1 2.564(5) 2_665 ?
Li4 N2 2.166(4) 3_565 ?
Li4 C20 2.488(5) 3_565 ?
Li4 C15 2.488(5) 3_565 ?
Li4 Li2 2.500(5) 3_565 ?
Li4 C14 2.609(5) 3_565 ?
